data_7231158
loop_
_publ_author_name
'Shrivastava, Ashutosh'
'Negi, Lalita'
'Das, Dinabandhu'

_publ_section_title
;
 Area negative thermal expansion in a mixed metal mixed organic MOF:
 &#x201C;elevator-platform&#x201D; mechanism induced by O--H&#x22EF;O
 hydrogen bonding
;
_journal_issue 33
_journal_name_full CrystEngComm
_journal_page_first 4719
_journal_paper_doi 10.1039/C8CE00939B
_journal_volume 20
_journal_year 2018
_chemical_formula_moiety 'C22 H26 Co N2 O20 Zn2, 4(H2 O)'
_chemical_formula_sum 'C22 H34 Co N2 O24 Zn2'
_chemical_formula_weight 900.18
_space_group_crystal_system triclinic
_space_group_IT_number 2
_space_group_name_Hall '-P 1'
_space_group_name_H-M_alt 'P -1'
_symmetry_space_group_name_Hall '-P 1'
_symmetry_space_group_name_H-M 'P -1'
_atom_sites_solution_hydrogens mixed
_audit_creation_method SHELXL-2018/3
_audit_update_record
;
2018-07-02 deposited with the CCDC.
2018-07-16 downloaded from the CCDC.
;
_cell_angle_alpha 87.353(2)
_cell_angle_beta 89.260(2)
_cell_angle_gamma 82.962(2)
_cell_formula_units_Z 1
_cell_length_a 7.6121(4)
_cell_length_b 10.1784(5)
_cell_length_c 10.7213(5)
_cell_measurement_reflns_used 9826
_cell_measurement_temperature 280(2)
_cell_measurement_theta_max 28.32
_cell_measurement_theta_min 2.70
_cell_volume 823.51(7)
_computing_cell_refinement 'Bruker SAINT'
_computing_data_collection 'Bruker APEX III'
_computing_data_reduction 'Bruker SAINT'
_computing_molecular_graphics 'X-Seed (Barbour 2017)'
_computing_structure_refinement 'SHELXL-2018/3 (Sheldrick, 2018)'
_computing_structure_solution 'SHELXT 2014/5 (Sheldrick, 2014)'
_diffrn_ambient_temperature 280(2)
_diffrn_measured_fraction_theta_full 1.000
_diffrn_measured_fraction_theta_max 0.999
_diffrn_measurement_device_type 'Bruker APEX-III CMOS detector'
_diffrn_measurement_method 'phi and omega scans'
_diffrn_radiation_type MoK\a
_diffrn_radiation_wavelength 0.71073
_diffrn_reflns_av_R_equivalents 0.0238
_diffrn_reflns_av_unetI/netI 0.0135
_diffrn_reflns_Laue_measured_fraction_full 1.000
_diffrn_reflns_Laue_measured_fraction_max 0.999
_diffrn_reflns_limit_h_max 10
_diffrn_reflns_limit_h_min -10
_diffrn_reflns_limit_k_max 13
_diffrn_reflns_limit_k_min -13
_diffrn_reflns_limit_l_max 14
_diffrn_reflns_limit_l_min -14
_diffrn_reflns_number 33550
_diffrn_reflns_point_group_measured_fraction_full 1.000
_diffrn_reflns_point_group_measured_fraction_max 0.999
_diffrn_reflns_theta_full 25.000
_diffrn_reflns_theta_max 28.329
_diffrn_reflns_theta_min 1.902
_diffrn_source microfocus
_exptl_absorpt_coefficient_mu 2.043
_exptl_absorpt_correction_type multi-scan
_exptl_absorpt_process_details SADABS
_exptl_crystal_colour pink
_exptl_crystal_density_diffrn 1.815
_exptl_crystal_density_meas ?
_exptl_crystal_description block
_exptl_crystal_F_000 459
_exptl_crystal_size_max 0.350
_exptl_crystal_size_mid 0.270
_exptl_crystal_size_min 0.260
_exptl_transmission_factor_max 0.7457
_exptl_transmission_factor_min 0.6043
_refine_diff_density_max 0.612
_refine_diff_density_min -0.608
_refine_diff_density_rms 0.067
_refine_ls_extinction_coef 0.0114(9)
_refine_ls_extinction_expression Fc^*^=kFc[1+0.001xFc^2^\l^3^/sin(2\q)]^-1/4^
_refine_ls_extinction_method 'SHELXL-2018/3 (Sheldrick 2018)'
_refine_ls_goodness_of_fit_ref 1.089
_refine_ls_hydrogen_treatment mixed
_refine_ls_matrix_type full
_refine_ls_number_parameters 291
_refine_ls_number_reflns 4098
_refine_ls_number_restraints 6
_refine_ls_restrained_S_all 1.090
_refine_ls_R_factor_all 0.0259
_refine_ls_R_factor_gt 0.0235
_refine_ls_shift/su_max 0.000
_refine_ls_shift/su_mean 0.000
_refine_ls_structure_factor_coef Fsqd
_refine_ls_weighting_details 'w=1/[\s^2^(Fo^2^)+(0.0271P)^2^+0.9001P] where P=(Fo^2^+2Fc^2^)/3'
_refine_ls_weighting_scheme calc
_refine_ls_wR_factor_gt 0.0649
_refine_ls_wR_factor_ref 0.0664
_reflns_Friedel_coverage 0.000
_reflns_number_gt 3819
_reflns_number_total 4098
_reflns_threshold_expression 'I > 2\s(I)'
_cod_data_source_file c8ce00939b2.cif
_cod_data_source_block 1_280K
_cod_depositor_comments
;
The following automatic conversions were performed:

'_exptl_crystal_density_meas' value 'not measured' was changed to '?'
- the value is perceived as not measured.

Automatic conversion script
Id: cif_fix_values 4973 2017-02-22 13:04:09Z antanas 

 Adding full bibliography for 7231150--7231161.cif.
;
_cod_original_cell_volume 823.52(7)
_cod_database_code 7231158
_shelx_shelxl_version_number 2018/3
_shelx_space_group_comment
;
The symmetry employed for this shelxl refinement is uniquely defined
by the following loop, which should always be used as a source of
symmetry information in preference to the above space-group names.
They are only intended as comments.
;
_shelx_estimated_absorpt_t_min 0.535
_shelx_estimated_absorpt_t_max 0.619

loop_
_space_group_symop_operation_xyz
'x, y, z'
'-x, -y, -z'

loop_
_atom_site_label
_atom_site_type_symbol
_atom_site_fract_x
_atom_site_fract_y
_atom_site_fract_z
_atom_site_U_iso_or_equiv
_atom_site_adp_type
_atom_site_occupancy
_atom_site_site_symmetry_order
_atom_site_calc_flag
_atom_site_refinement_flags_posn
_atom_site_refinement_flags_adp
_atom_site_refinement_flags_occupancy
_atom_site_disorder_assembly
_atom_site_disorder_group
C1 C 0.2521(2) 0.56863(16) 0.45391(16) 0.0165(3) Uani 1 1 d . . . . .
C2 C 0.2262(2) 0.46354(16) 0.38039(15) 0.0170(3) Uani 1 1 d . . . . .
H2 H 0.198231 0.479640 0.296439 0.020 Uiso 1 1 calc R U . . .
C3 C 0.2417(2) 0.33454(16) 0.43170(15) 0.0149(3) Uani 1 1 d . . . . .
C4 C 0.2833(2) 0.31067(16) 0.55766(15) 0.0158(3) Uani 1 1 d . . . . .
H4 H 0.294988 0.224470 0.591960 0.019 Uiso 1 1 calc R U . . .
C5 C 0.3074(2) 0.41515(16) 0.63220(15) 0.0151(3) Uani 1 1 d . . . . .
C6 C 0.2925(2) 0.54349(16) 0.57946(16) 0.0176(3) Uani 1 1 d . . . . .
H6 H 0.309721 0.613434 0.628932 0.021 Uiso 1 1 calc R U . . .
C7 C 0.2385(2) 0.70758(17) 0.39955(17) 0.0190(3) Uani 1 1 d . . . . .
C8 C 0.2141(2) 0.22288(16) 0.34938(15) 0.0153(3) Uani 1 1 d . . . . .
C9 C 0.3520(2) 0.39074(16) 0.76843(15) 0.0153(3) Uani 1 1 d . . . . .
C10 C -0.0727(3) -0.07204(19) 0.08863(16) 0.0213(4) Uani 1 1 d . . . . .
H10 H -0.126486 -0.123279 0.148388 0.026 Uiso 1 1 calc R U . . .
C11 C 0.1486(3) 0.04863(19) 0.02817(16) 0.0211(4) Uani 1 1 d . . . . .
H11 H 0.252783 0.083596 0.044599 0.025 Uiso 1 1 calc R U . . .
N1 N 0.0757(2) -0.02309(14) 0.11789(13) 0.0174(3) Uani 1 1 d . . . . .
O1 O 0.2100(2) 0.73004(13) 0.28440(12) 0.0255(3) Uani 1 1 d . . . . .
O2 O 0.2542(2) 0.80233(13) 0.46783(13) 0.0275(3) Uani 1 1 d . . . . .
O3 O 0.1989(2) 0.24615(13) 0.23486(12) 0.0250(3) Uani 1 1 d . . . . .
O4 O 0.20561(19) 0.10944(12) 0.40185(12) 0.0217(3) Uani 1 1 d . . . . .
O5 O 0.36067(19) 0.27539(12) 0.81581(11) 0.0216(3) Uani 1 1 d . . . . .
O6 O 0.3768(2) 0.49130(13) 0.82768(12) 0.0236(3) Uani 1 1 d . . . . .
O7 O 0.4363(2) -0.04876(15) 0.23206(15) 0.0270(3) Uani 1 1 d . . . . .
O8 O -0.07185(19) -0.05611(15) 0.36667(13) 0.0254(3) Uani 1 1 d D . . . .
O10 O 0.4434(2) 0.31111(14) 1.05612(15) 0.0262(3) Uani 1 1 d . . . . .
O11 O 0.1459(3) 0.7201(2) 0.85246(19) 0.0354(7) Uani 0.808(7) 1 d . . P A 1
O11A O -0.014(2) 0.5937(17) 0.9325(18) 0.103(7) Uani 0.192(7) 1 d . . P . .
O12 O 0.6499(3) 0.13059(19) 0.3001(2) 0.0412(4) Uani 1 1 d . . . . .
Co1 Co 0.500000 0.500000 1.000000 0.01516(8) Uani 1 2 d S . P . .
Zn1 Zn 0.18684(3) -0.05585(2) 0.30323(2) 0.01809(7) Uani 1 1 d . . . . .
H10B H 0.373(4) 0.302(3) 1.107(3) 0.040(8) Uiso 1 1 d . . . . .
H10A H 0.404(4) 0.290(3) 1.001(3) 0.049(9) Uiso 1 1 d . . . . .
H12A H 0.655(5) 0.169(4) 0.364(4) 0.067(11) Uiso 1 1 d . . . . .
H12B H 0.675(4) 0.178(3) 0.242(3) 0.049(9) Uiso 1 1 d . . . . .
O9 O 0.7402(2) 0.40908(16) 0.92611(14) 0.0305(3) Uani 1 1 d D . . . .
H7A H 0.489(4) 0.000(3) 0.254(3) 0.034(8) Uiso 1 1 d . . . . .
H8A H -0.147(3) 0.003(2) 0.341(2) 0.033(7) Uiso 1 1 d D . . . .
H8B H -0.090(4) -0.081(3) 0.4386(17) 0.041(8) Uiso 1 1 d D . . . .
H7B H 0.501(4) -0.117(3) 0.224(3) 0.034(7) Uiso 1 1 d . . . . .
H9B H 0.788(4) 0.369(3) 0.985(2) 0.061(10) Uiso 1 1 d D . . . .
H9A H 0.741(4) 0.375(3) 0.8595(17) 0.047(8) Uiso 1 1 d D . . . .
H11B H 0.053(6) 0.721(4) 0.832(4) 0.067(12) Uiso 1 1 d . . . . .
H11A H 0.204(6) 0.651(5) 0.841(4) 0.091(15) Uiso 1 1 d . . . . .

loop_
_atom_site_aniso_label
_atom_site_aniso_U_11
_atom_site_aniso_U_22
_atom_site_aniso_U_33
_atom_site_aniso_U_23
_atom_site_aniso_U_13
_atom_site_aniso_U_12
C1 0.0255(8) 0.0089(7) 0.0151(8) -0.0001(6) -0.0009(6) -0.0024(6)
C2 0.0274(9) 0.0125(7) 0.0116(7) -0.0002(6) -0.0031(6) -0.0042(6)
C3 0.0225(8) 0.0107(7) 0.0123(7) -0.0027(6) -0.0017(6) -0.0046(6)
C4 0.0242(8) 0.0106(7) 0.0133(7) 0.0000(6) -0.0021(6) -0.0046(6)
C5 0.0214(8) 0.0128(7) 0.0114(7) -0.0016(6) -0.0023(6) -0.0034(6)
C6 0.0277(9) 0.0107(7) 0.0151(8) -0.0033(6) -0.0028(6) -0.0037(6)
C7 0.0267(9) 0.0105(7) 0.0197(8) 0.0011(6) 0.0002(7) -0.0023(6)
C8 0.0214(8) 0.0129(7) 0.0127(7) -0.0029(6) -0.0002(6) -0.0056(6)
C9 0.0198(8) 0.0142(7) 0.0121(7) -0.0025(6) -0.0016(6) -0.0024(6)
C10 0.0302(9) 0.0223(9) 0.0136(8) 0.0025(6) -0.0002(7) -0.0127(7)
C11 0.0265(9) 0.0235(9) 0.0155(8) 0.0003(7) -0.0019(7) -0.0125(7)
N1 0.0257(7) 0.0158(7) 0.0115(6) 0.0002(5) -0.0017(5) -0.0063(6)
O1 0.0462(8) 0.0134(6) 0.0163(6) 0.0025(5) -0.0011(6) -0.0018(6)
O2 0.0487(9) 0.0098(6) 0.0245(7) -0.0026(5) -0.0066(6) -0.0039(6)
O3 0.0437(8) 0.0219(7) 0.0113(6) -0.0024(5) -0.0032(5) -0.0113(6)
O4 0.0413(8) 0.0113(6) 0.0145(6) -0.0033(4) 0.0020(5) -0.0098(5)
O5 0.0372(7) 0.0136(6) 0.0142(6) 0.0007(4) -0.0034(5) -0.0039(5)
O6 0.0430(8) 0.0140(6) 0.0144(6) -0.0029(5) -0.0108(5) -0.0044(5)
O7 0.0238(7) 0.0167(7) 0.0412(9) -0.0079(6) 0.0006(6) -0.0038(6)
O8 0.0293(7) 0.0312(8) 0.0163(6) 0.0015(5) 0.0037(5) -0.0078(6)
O10 0.0419(9) 0.0218(7) 0.0168(7) -0.0006(5) -0.0009(6) -0.0120(6)
O11 0.0350(13) 0.0370(12) 0.0311(11) -0.0055(8) -0.0091(8) 0.0104(9)
O11A 0.072(10) 0.105(13) 0.132(15) 0.044(11) -0.058(10) -0.024(8)
O12 0.0517(11) 0.0376(10) 0.0384(10) -0.0113(8) -0.0036(8) -0.0183(8)
Co1 0.02515(17) 0.01182(15) 0.00922(14) -0.00149(11) -0.00368(11) -0.00432(12)
Zn1 0.02761(12) 0.01220(11) 0.01485(11) -0.00117(7) -0.00240(8) -0.00355(8)
O9 0.0368(8) 0.0353(8) 0.0180(7) -0.0060(6) -0.0008(6) 0.0035(6)

loop_
_atom_type_symbol
_atom_type_description
_atom_type_scat_dispersion_real
_atom_type_scat_dispersion_imag
_atom_type_scat_source
C C 0.0033 0.0016 'International Tables Vol C Tables 4.2.6.8 and 6.1.1.4'
H H 0.0000 0.0000 'International Tables Vol C Tables 4.2.6.8 and 6.1.1.4'
N N 0.0061 0.0033 'International Tables Vol C Tables 4.2.6.8 and 6.1.1.4'
O O 0.0106 0.0060 'International Tables Vol C Tables 4.2.6.8 and 6.1.1.4'
Co Co 0.3494 0.9721 'International Tables Vol C Tables 4.2.6.8 and 6.1.1.4'
Zn Zn 0.2839 1.4301 'International Tables Vol C Tables 4.2.6.8 and 6.1.1.4'

loop_
_geom_angle_atom_site_label_1
_geom_angle_atom_site_label_2
_geom_angle_atom_site_label_3
_geom_angle
_geom_angle_site_symmetry_1
_geom_angle_site_symmetry_3
C6 C1 C2 119.27(15) . .
C6 C1 C7 119.71(15) . .
C2 C1 C7 121.02(15) . .
C3 C2 C1 120.44(15) . .
C3 C2 H2 119.8 . .
C1 C2 H2 119.8 . .
C2 C3 C4 119.68(15) . .
C2 C3 C8 119.13(14) . .
C4 C3 C8 121.19(15) . .
C5 C4 C3 120.31(15) . .
C5 C4 H4 119.8 . .
C3 C4 H4 119.8 . .
C4 C5 C6 119.38(15) . .
C4 C5 C9 120.83(15) . .
C6 C5 C9 119.78(14) . .
C1 C6 C5 120.92(15) . .
C1 C6 H6 119.5 . .
C5 C6 H6 119.5 . .
O2 C7 O1 119.61(16) . .
O2 C7 C1 120.49(16) . .
O1 C7 C1 119.90(15) . .
O2 C7 Zn1 61.44(9) . 1_565
O1 C7 Zn1 58.35(9) . 1_565
C1 C7 Zn1 175.06(13) . 1_565
O3 C8 O4 123.46(15) . .
O3 C8 C3 118.98(15) . .
O4 C8 C3 117.55(14) . .
O5 C9 O6 124.40(15) . .
O5 C9 C5 119.32(14) . .
O6 C9 C5 116.27(15) . .
N1 C10 C11 121.83(16) . 2
N1 C10 H10 119.1 . .
C11 C10 H10 119.1 2 .
N1 C11 C10 121.51(17) . 2
N1 C11 H11 119.2 . .
C10 C11 H11 119.2 2 .
C10 N1 C11 116.65(15) . .
C10 N1 Zn1 121.05(12) . .
C11 N1 Zn1 122.29(12) . .
C7 O1 Zn1 92.18(11) . 1_565
C7 O2 Zn1 89.23(11) . 1_565
C8 O4 Zn1 122.66(11) . .
C9 O6 Co1 128.96(11) . .
Zn1 O7 H7A 119(2) . .
Zn1 O7 H7B 119.6(19) . .
H7A O7 H7B 108(3) . .
Zn1 O8 H8A 118.4(18) . .
Zn1 O8 H8B 119.2(19) . .
H8A O8 H8B 113(2) . .
Co1 O10 H10B 121(2) . .
Co1 O10 H10A 102(3) . .
H10B O10 H10A 103(3) . .
H11B O11 H11A 112(4) . .
H12A O12 H12B 109(3) . .
O10 Co1 O10 180.0 2_667 .
O10 Co1 O6 91.94(6) 2_667 2_667
O10 Co1 O6 88.06(6) . 2_667
O10 Co1 O6 88.06(6) 2_667 .
O10 Co1 O6 91.94(6) . .
O6 Co1 O6 180.0 2_667 .
O10 Co1 O9 87.44(7) 2_667 2_667
O10 Co1 O9 92.56(7) . 2_667
O6 Co1 O9 90.44(6) 2_667 2_667
O6 Co1 O9 89.56(6) . 2_667
O10 Co1 O9 92.56(7) 2_667 .
O10 Co1 O9 87.44(7) . .
O6 Co1 O9 89.56(6) 2_667 .
O6 Co1 O9 90.44(6) . .
O9 Co1 O9 180.0 2_667 .
O7 Zn1 O4 90.72(6) . .
O7 Zn1 O8 176.69(6) . .
O4 Zn1 O8 89.26(6) . .
O7 Zn1 N1 90.71(6) . .
O4 Zn1 N1 116.55(5) . .
O8 Zn1 N1 86.33(6) . .
O7 Zn1 O1 91.33(6) . 1_545
O4 Zn1 O1 152.77(5) . 1_545
O8 Zn1 O1 90.19(6) . 1_545
N1 Zn1 O1 90.57(5) . 1_545
O7 Zn1 O2 98.91(6) . 1_545
O4 Zn1 O2 94.13(5) . 1_545
O8 Zn1 O2 84.39(6) . 1_545
N1 Zn1 O2 147.78(5) . 1_545
O1 Zn1 O2 58.74(5) 1_545 1_545
O7 Zn1 C7 97.26(6) . 1_545
O4 Zn1 C7 123.46(5) . 1_545
O8 Zn1 C7 85.51(6) . 1_545
N1 Zn1 C7 119.19(6) . 1_545
O1 Zn1 C7 29.47(5) 1_545 1_545
O2 Zn1 C7 29.33(5) 1_545 1_545
Co1 O9 H9B 104(2) . .
Co1 O9 H9A 120(2) . .
H9B O9 H9A 120(3) . .

loop_
_geom_bond_atom_site_label_1
_geom_bond_atom_site_label_2
_geom_bond_distance
_geom_bond_site_symmetry_2
C1 C6 1.390(2) .
C1 C2 1.392(2) .
C1 C7 1.497(2) .
C2 C3 1.392(2) .
C2 H2 0.9300 .
C3 C4 1.395(2) .
C3 C8 1.507(2) .
C4 C5 1.390(2) .
C4 H4 0.9300 .
C5 C6 1.391(2) .
C5 C9 1.506(2) .
C6 H6 0.9300 .
C7 O2 1.255(2) .
C7 O1 1.262(2) .
C7 Zn1 2.5628(17) 1_565
C8 O3 1.244(2) .
C8 O4 1.269(2) .
C9 O5 1.252(2) .
C9 O6 1.264(2) .
C10 N1 1.335(2) .
C10 C11 1.384(2) 2
C10 H10 0.9300 .
C11 N1 1.337(2) .
C11 H11 0.9300 .
N1 Zn1 2.1655(14) .
O1 Zn1 2.1833(13) 1_565
O2 Zn1 2.2511(14) 1_565
O4 Zn1 2.0484(12) .
O6 Co1 2.0930(12) .
O7 Zn1 2.0452(15) .
O7 H7A 0.72(3) .
O7 H7B 0.81(3) .
O8 Zn1 2.0753(14) .
O8 H8A 0.819(16) .
O8 H8B 0.816(16) .
O10 Co1 2.0817(14) .
O10 H10B 0.77(3) .
O10 H10A 0.72(4) .
O11 H11B 0.75(4) .
O11 H11A 0.80(5) .
O12 H12A 0.81(4) .
O12 H12B 0.81(3) .
Co1 O9 2.1075(15) 2_667
Co1 O9 2.1075(15) .
O9 H9B 0.803(17) .
O9 H9A 0.808(16) .
